data_7106451
loop_
_publ_author_name
'Harris, T. David'
'Zhao, Qinliang'
'S\'anchez, Ra\'ul Hern\'andez'
'Betley, Theodore A.'

_publ_section_title
;
 Expanded redox accessibility via ligand substitution in an octahedral
 Fe6Br6 cluster"
;
_journal_name_full Chem.Commun.
_journal_page_first 6344
_journal_page_last 6346
_journal_paper_doi 10.1039/c1cc11561h
_journal_volume 47
_journal_year 2011
_chemical_formula_moiety 'C46 H48 Br6 Fe6 N12'
_chemical_formula_sum 'C46 H48 Br6 Fe6 N12'
_chemical_formula_weight 1583.52
_chemical_name_common (HL)2Fe6Br6
_chemical_name_systematic ?
_space_group_IT_number 148
_symmetry_cell_setting trigonal
_symmetry_space_group_name_Hall '-R 3'
_symmetry_space_group_name_H-M 'R -3 :H'
_atom_sites_solution_hydrogens geom
_atom_sites_solution_primary direct
_atom_sites_solution_secondary difmap
_audit_creation_method SHELXL-97
_cell_angle_alpha 90.00
_cell_angle_beta 90.00
_cell_angle_gamma 120.00
_cell_formula_units_Z 3
_cell_length_a 12.475(4)
_cell_length_b 12.475(4)
_cell_length_c 26.820(7)
_cell_measurement_reflns_used 11258
_cell_measurement_temperature 100(2)
_cell_measurement_theta_max 27.468
_cell_measurement_theta_min 2.278
_cell_volume 3614.7(19)
_computing_cell_refinement 'SAINT 7.46A (Bruker-AXS, 2009)'
_computing_data_collection 'APEX2 v2009.3.0 (Bruker-AXS, 2009)'
_computing_data_reduction 'SAINT 7.46A (Bruker-AXS, 2009)'
_computing_molecular_graphics 'Bruker SHELXTL'
_computing_publication_material 'Bruker SHELXTL'
_computing_structure_refinement 'SHELXL-97 (Sheldrick, 2008)'
_computing_structure_solution 'SHELXS-97 (Sheldrick, 2008)'
_diffrn_ambient_temperature 100(2)
_diffrn_measured_fraction_theta_full 0.999
_diffrn_measured_fraction_theta_max 0.999
_diffrn_measurement_device_type 'CCD area detector'
_diffrn_measurement_method 'phi and omega scans'
_diffrn_radiation_monochromator graphite
_diffrn_radiation_source 'fine-focus sealed tube'
_diffrn_radiation_type MoK\a
_diffrn_radiation_wavelength 0.71073
_diffrn_reflns_av_R_equivalents 0.0710
_diffrn_reflns_av_sigmaI/netI 0.0504
_diffrn_reflns_limit_h_max 16
_diffrn_reflns_limit_h_min -16
_diffrn_reflns_limit_k_max 16
_diffrn_reflns_limit_k_min -15
_diffrn_reflns_limit_l_max 34
_diffrn_reflns_limit_l_min -34
_diffrn_reflns_number 11258
_diffrn_reflns_theta_full 27.51
_diffrn_reflns_theta_max 27.51
_diffrn_reflns_theta_min 2.03
_exptl_absorpt_coefficient_mu 6.783
_exptl_absorpt_correction_T_max 0.9353
_exptl_absorpt_correction_T_min 0.6864
_exptl_absorpt_correction_type empirical
_exptl_absorpt_process_details 'SADABS (Sheldrick, 2009)'
_exptl_crystal_colour black
_exptl_crystal_density_diffrn 2.182
_exptl_crystal_density_method 'not measured'
_exptl_crystal_description plate
_exptl_crystal_F_000 2322
_exptl_crystal_size_max 0.06
_exptl_crystal_size_mid 0.04
_exptl_crystal_size_min 0.01
_refine_diff_density_max 1.792
_refine_diff_density_min -1.044
_refine_diff_density_rms 0.216
_refine_ls_extinction_method none
_refine_ls_goodness_of_fit_ref 1.083
_refine_ls_hydrogen_treatment constr
_refine_ls_matrix_type full
_refine_ls_number_parameters 106
_refine_ls_number_reflns 1846
_refine_ls_number_restraints 0
_refine_ls_restrained_S_all 1.083
_refine_ls_R_factor_all 0.0767
_refine_ls_R_factor_gt 0.0482
_refine_ls_shift/su_max 0.000
_refine_ls_shift/su_mean 0.000
_refine_ls_structure_factor_coef Fsqd
_refine_ls_weighting_details 'calc w=1/[\s^2^(Fo^2^)+(0.0727P)^2^+60.2193P] where P=(Fo^2^+2Fc^2^)/3'
_refine_ls_weighting_scheme calc
_refine_ls_wR_factor_gt 0.1261
_refine_ls_wR_factor_ref 0.1469
_reflns_number_gt 1347
_reflns_number_total 1846
_reflns_threshold_expression >2sigma(I)
_cod_data_source_file c1cc11561h.txt
_cod_data_source_block tdh32a
_cod_original_cell_volume 3614.9(18)
_cod_original_sg_symbol_H-M 'R -3'
_cod_database_code 7106451

loop_
_symmetry_equiv_pos_as_xyz
'x, y, z'
'-y, x-y, z'
'-x+y, -x, z'
'x+2/3, y+1/3, z+1/3'
'-y+2/3, x-y+1/3, z+1/3'
'-x+y+2/3, -x+1/3, z+1/3'
'x+1/3, y+2/3, z+2/3'
'-y+1/3, x-y+2/3, z+2/3'
'-x+y+1/3, -x+2/3, z+2/3'
'-x, -y, -z'
'y, -x+y, -z'
'x-y, x, -z'
'-x+2/3, -y+1/3, -z+1/3'
'y+2/3, -x+y+1/3, -z+1/3'
'x-y+2/3, x+1/3, -z+1/3'
'-x+1/3, -y+2/3, -z+2/3'
'y+1/3, -x+y+2/3, -z+2/3'
'x-y+1/3, x+2/3, -z+2/3'

loop_
_atom_site_label
_atom_site_type_symbol
_atom_site_fract_x
_atom_site_fract_y
_atom_site_fract_z
_atom_site_U_iso_or_equiv
_atom_site_adp_type
_atom_site_occupancy
_atom_site_symmetry_multiplicity
_atom_site_calc_flag
_atom_site_refinement_flags
_atom_site_disorder_assembly
_atom_site_disorder_group
Fe1 Fe 0.55260(8) 0.35116(8) 0.37569(3) 0.0094(2) Uani 1 1 d . . .
Br1 Br 0.40402(7) 0.38106(7) 0.42448(3) 0.0254(2) Uani 1 1 d . . .
N1 N 0.6892(5) 0.4795(5) 0.4186(2) 0.0122(11) Uani 1 1 d . . .
N2 N 0.4169(5) 0.2262(5) 0.3379(2) 0.0142(11) Uani 1 1 d . . .
H2 H 0.3721 0.2583 0.3227 0.017 Uiso 1 1 calc R . .
C1 C 0.6805(6) 0.4558(6) 0.4728(2) 0.0158(13) Uani 1 1 d . . .
H6A H 0.6089 0.4610 0.4858 0.019 Uiso 1 1 calc R . .
H6B H 0.7558 0.5231 0.4887 0.019 Uiso 1 1 calc R . .
C2 C 0.6667 0.3333 0.4892(4) 0.012(2) Uani 1 3 d S . .
C3 C 0.6667 0.3333 0.5462(4) 0.020(2) Uani 1 3 d S . .
C4 C 0.3394(6) 0.1222(6) 0.3674(2) 0.0141(13) Uani 1 1 d . . .
C5 C 0.7154(6) 0.6045(6) 0.4104(3) 0.0151(13) Uani 1 1 d . . .
C6 C 0.6814(7) 0.6718(7) 0.4420(3) 0.0240(16) Uani 1 1 d . . .
H1A H 0.6345 0.6350 0.4713 0.029 Uiso 1 1 calc R . .
C7 C 0.7175(8) 0.7943(7) 0.4297(3) 0.0309(18) Uani 1 1 d . . .
H2A H 0.6967 0.8413 0.4514 0.037 Uiso 1 1 calc R . .
C8 C 0.7833(8) 0.8485(7) 0.3862(3) 0.0287(18) Uani 1 1 d . . .
H10 H 0.8051 0.9310 0.3779 0.034 Uiso 1 1 calc R . .
C9 C 0.8169(7) 0.7819(6) 0.3551(3) 0.0201(14) Uani 1 1 d . . .
H5 H 0.8628 0.8186 0.3256 0.024 Uiso 1 1 calc R . .

loop_
_atom_site_aniso_label
_atom_site_aniso_U_11
_atom_site_aniso_U_22
_atom_site_aniso_U_33
_atom_site_aniso_U_23
_atom_site_aniso_U_13
_atom_site_aniso_U_12
Fe1 0.0092(4) 0.0102(4) 0.0097(4) -0.0004(3) 0.0008(3) 0.0054(4)
Br1 0.0244(4) 0.0289(4) 0.0251(4) -0.0014(3) 0.0038(3) 0.0149(3)
N1 0.012(3) 0.012(3) 0.012(3) 0.000(2) -0.001(2) 0.006(2)
N2 0.013(3) 0.014(3) 0.016(3) 0.001(2) 0.002(2) 0.007(2)
C1 0.022(3) 0.017(3) 0.009(3) 0.000(3) 0.001(3) 0.010(3)
C2 0.014(3) 0.014(3) 0.009(5) 0.000 0.000 0.0070(16)
C3 0.026(4) 0.026(4) 0.009(5) 0.000 0.000 0.0130(19)
C4 0.009(3) 0.012(3) 0.018(3) 0.001(3) 0.005(2) 0.004(3)
C5 0.012(3) 0.011(3) 0.019(3) -0.004(3) -0.006(3) 0.004(3)
C6 0.029(4) 0.024(4) 0.020(4) -0.005(3) 0.007(3) 0.015(3)
C7 0.041(5) 0.020(4) 0.036(5) -0.002(3) 0.010(4) 0.019(4)
C8 0.038(5) 0.014(4) 0.038(5) 0.002(3) 0.007(4) 0.016(3)
C9 0.020(3) 0.015(3) 0.025(4) -0.001(3) 0.002(3) 0.009(3)

loop_
_atom_type_symbol
_atom_type_description
_atom_type_scat_dispersion_real
_atom_type_scat_dispersion_imag
_atom_type_scat_source
C C 0.0033 0.0016 'International Tables Vol C Tables 4.2.6.8 and 6.1.1.4'
H H 0.0000 0.0000 'International Tables Vol C Tables 4.2.6.8 and 6.1.1.4'
Fe Fe 0.3463 0.8444 'International Tables Vol C Tables 4.2.6.8 and 6.1.1.4'
N N 0.0061 0.0033 'International Tables Vol C Tables 4.2.6.8 and 6.1.1.4'
Br Br -0.2901 2.4595 'International Tables Vol C Tables 4.2.6.8 and 6.1.1.4'

loop_
_geom_angle_atom_site_label_1
_geom_angle_atom_site_label_2
_geom_angle_atom_site_label_3
_geom_angle
_geom_angle_site_symmetry_1
_geom_angle_site_symmetry_3
_geom_angle_publ_flag
N2 Fe1 N2 88.69(4) . 17 ?
N2 Fe1 N1 83.0(2) . 2_655 ?
N2 Fe1 N1 171.4(2) 17 2_655 ?
N2 Fe1 N1 176.9(2) . . ?
N2 Fe1 N1 92.9(2) 17 . ?
N1 Fe1 N1 95.2(3) 2_655 . ?
N2 Fe1 Br1 88.75(16) . . ?
N2 Fe1 Br1 87.65(16) 17 . ?
N1 Fe1 Br1 89.68(15) 2_655 . ?
N1 Fe1 Br1 88.73(15) . . ?
N2 Fe1 Fe1 135.38(16) . 3_665 ?
N2 Fe1 Fe1 93.31(16) 17 3_665 ?
N1 Fe1 Fe1 94.33(15) 2_655 3_665 ?
N1 Fe1 Fe1 47.14(15) . 3_665 ?
Br1 Fe1 Fe1 135.86(4) . 3_665 ?
N2 Fe1 Fe1 87.39(17) . 2_655 ?
N2 Fe1 Fe1 133.86(16) 17 2_655 ?
N1 Fe1 Fe1 48.47(15) 2_655 2_655 ?
N1 Fe1 Fe1 93.34(15) . 2_655 ?
Br1 Fe1 Fe1 138.14(4) . 2_655 ?
Fe1 Fe1 Fe1 60.0 3_665 2_655 ?
N2 Fe1 Fe1 92.35(17) . 17 ?
N2 Fe1 Fe1 44.27(16) 17 17 ?
N1 Fe1 Fe1 138.26(15) 2_655 17 ?
N1 Fe1 Fe1 90.62(15) . 17 ?
Br1 Fe1 Fe1 131.82(4) . 17 ?
Fe1 Fe1 Fe1 60.84(2) 3_665 17 ?
Fe1 Fe1 Fe1 90.0 2_655 17 ?
N2 Fe1 Fe1 45.81(16) . 18_545 ?
N2 Fe1 Fe1 84.43(17) 17 18_545 ?
N1 Fe1 Fe1 91.52(15) 2_655 18_545 ?
N1 Fe1 Fe1 136.93(15) . 18_545 ?
Br1 Fe1 Fe1 133.88(4) . 18_545 ?
Fe1 Fe1 Fe1 90.0 3_665 18_545 ?
Fe1 Fe1 Fe1 60.84(2) 2_655 18_545 ?
Fe1 Fe1 Fe1 58.32(4) 17 18_545 ?
C5 N1 C1 108.6(5) . . ?
C5 N1 Fe1 109.0(4) . 3_665 ?
C1 N1 Fe1 121.5(4) . 3_665 ?
C5 N1 Fe1 114.7(4) . . ?
C1 N1 Fe1 117.1(4) . . ?
Fe1 N1 Fe1 84.4(2) 3_665 . ?
C4 N2 Fe1 111.9(4) . . ?
C4 N2 Fe1 120.0(4) . 18_545 ?
Fe1 N2 Fe1 89.9(2) . 18_545 ?
N1 C1 C2 116.6(6) . . ?
C1 C2 C1 111.9(4) 3_665 2_655 ?
C1 C2 C1 111.9(4) 3_665 . ?
C1 C2 C1 111.9(4) 2_655 . ?
C1 C2 C3 106.9(5) 3_665 . ?
C1 C2 C3 106.9(5) 2_655 . ?
C1 C2 C3 106.9(5) . . ?
C9 C4 C5 121.4(6) 2_655 2_655 ?
C9 C4 N2 124.4(6) 2_655 . ?
C5 C4 N2 114.2(6) 2_655 . ?
C4 C5 C6 119.2(6) 3_665 . ?
C4 C5 N1 115.0(6) 3_665 . ?
C6 C5 N1 125.8(6) . . ?
C7 C6 C5 119.0(7) . . ?
C8 C7 C6 121.2(7) . . ?
C9 C8 C7 119.7(7) . . ?
C8 C9 C4 119.5(7) . 3_665 ?

loop_
_geom_bond_atom_site_label_1
_geom_bond_atom_site_label_2
_geom_bond_distance
_geom_bond_site_symmetry_2
_geom_bond_publ_flag
Fe1 N2 1.918(6) . ?
Fe1 N2 1.971(5) 17 ?
Fe1 N1 1.973(5) 2_655 ?
Fe1 N1 2.015(5) . ?
Fe1 Br1 2.4451(12) . ?
Fe1 Fe1 2.6783(17) 3_665 ?
Fe1 Fe1 2.6783(17) 2_655 ?
Fe1 Fe1 2.7483(16) 17 ?
Fe1 Fe1 2.7483(16) 18_545 ?
N1 C5 1.441(8) . ?
N1 C1 1.477(8) . ?
N1 Fe1 1.973(5) 3_665 ?
N2 C4 1.410(8) . ?
N2 Fe1 1.971(5) 18_545 ?
C1 C2 1.515(7) . ?
C2 C1 1.515(7) 3_665 ?
C2 C1 1.515(7) 2_655 ?
C2 C3 1.529(15) . ?
C4 C9 1.391(9) 2_655 ?
C4 C5 1.393(9) 2_655 ?
C5 C4 1.393(9) 3_665 ?
C5 C6 1.399(9) . ?
C6 C7 1.399(11) . ?
C7 C8 1.391(11) . ?
C8 C9 1.382(10) . ?
C9 C4 1.391(9) 3_665 ?
